data_2210541
loop_
_publ_author_name
'Liu, Zhao-Di'
'Zhang, Shu-Ping'
'Chen, Shui-Sheng'
'Shao, Si-Chang'

_publ_section_title
;
 <i>N</i>-(2-Hydroxylbenzoyl)-<i>N</i>'-(picolinoyl)hydrazine
;
_journal_coeditor_code CI2159
_journal_issue 10
_journal_name_full 'Acta Crystallographica Section E'
_journal_page_first o4370
_journal_page_last o4371
_journal_paper_doi 10.1107/S1600536806035501
_journal_volume 62
_journal_year 2006
_chemical_formula_iupac 'C13 H11 N3 O3'
_chemical_formula_moiety 'C13 H11 N3 O3'
_chemical_formula_sum 'C13 H11 N3 O3'
_chemical_formula_weight 257.25
_chemical_name_systematic
;
N-(2-Hydroxylbenzoyl)-N'-(picolinoyl)hydrazine
;
_space_group_IT_number 19
_symmetry_cell_setting orthorhombic
_symmetry_space_group_name_Hall 'P 2ac 2ab'
_symmetry_space_group_name_H-M 'P 21 21 21'
_atom_sites_solution_hydrogens geom
_atom_sites_solution_primary direct
_atom_sites_solution_secondary difmap
_audit_creation_method SHELXL-97
_cell_angle_alpha 90.00
_cell_angle_beta 90.00
_cell_angle_gamma 90.00
_cell_formula_units_Z 4
_cell_length_a 4.6152(7)
_cell_length_b 10.0698(16)
_cell_length_c 24.928(4)
_cell_measurement_reflns_used 1502
_cell_measurement_temperature 291(2)
_cell_measurement_theta_max 25.2
_cell_measurement_theta_min 2.6
_cell_volume 1158.5(3)
_computing_cell_refinement 'SAINT (Siemens, 1996)'
_computing_data_collection 'SMART (Siemens, 1996)'
_computing_data_reduction SAINT
_computing_molecular_graphics 'SHELXTL (Sheldrick, 1997b)'
_computing_publication_material SHELXL97
_computing_structure_refinement 'SHELXL97 (Sheldrick, 1997a)'
_computing_structure_solution 'SHELXS97 (Sheldrick, 1997a)'
_diffrn_ambient_temperature 291(2)
_diffrn_measured_fraction_theta_full 0.983
_diffrn_measured_fraction_theta_max 0.983
_diffrn_measurement_device_type 'Bruker SMART CCD area-detector'
_diffrn_measurement_method '\f and \w'
_diffrn_radiation_monochromator graphite
_diffrn_radiation_source 'fine-focus sealed tube'
_diffrn_radiation_type MoK\a
_diffrn_radiation_wavelength 0.71073
_diffrn_reflns_av_R_equivalents 0.0388
_diffrn_reflns_av_sigmaI/netI 0.0358
_diffrn_reflns_limit_h_max 5
_diffrn_reflns_limit_h_min -5
_diffrn_reflns_limit_k_max 13
_diffrn_reflns_limit_k_min -12
_diffrn_reflns_limit_l_max 24
_diffrn_reflns_limit_l_min -32
_diffrn_reflns_number 6078
_diffrn_reflns_theta_full 27.50
_diffrn_reflns_theta_max 27.50
_diffrn_reflns_theta_min 2.60
_diffrn_standards_number 0
_exptl_absorpt_coefficient_mu 0.108
_exptl_absorpt_correction_T_max 0.9847
_exptl_absorpt_correction_T_min 0.9520
_exptl_absorpt_correction_type none
_exptl_absorpt_process_details '(SADABS; Sheldrick, 1996)'
_exptl_crystal_colour colourless
_exptl_crystal_density_diffrn 1.475
_exptl_crystal_density_method 'not measured'
_exptl_crystal_description Needle
_exptl_crystal_F_000 536
_exptl_crystal_size_max 0.46
_exptl_crystal_size_mid 0.15
_exptl_crystal_size_min 0.14
_refine_diff_density_max 0.292
_refine_diff_density_min -0.181
_refine_ls_extinction_method none
_refine_ls_goodness_of_fit_ref 1.039
_refine_ls_hydrogen_treatment constr
_refine_ls_matrix_type full
_refine_ls_number_parameters 173
_refine_ls_number_reflns 1551
_refine_ls_number_restraints 0
_refine_ls_restrained_S_all 1.039
_refine_ls_R_factor_all 0.0514
_refine_ls_R_factor_gt 0.0394
_refine_ls_shift/su_max 0.001
_refine_ls_shift/su_mean 0.000
_refine_ls_structure_factor_coef Fsqd
_refine_ls_weighting_details 'calc w=1/[\s^2^(Fo^2^)+(0.0577P)^2^+0.0547P] where P=(Fo^2^+2Fc^2^)/3'
_refine_ls_weighting_scheme calc
_refine_ls_wR_factor_gt 0.0975
_refine_ls_wR_factor_ref 0.1047
_reflns_number_gt 1260
_reflns_number_total 1551
_reflns_threshold_expression I>2\s(I)
_cod_data_source_file ci2159.cif
_cod_data_source_block I
_cod_depositor_comments
;
The following automatic conversions were performed:
'_symmetry_cell_setting' value 'Orthorhombic' changed to 'orthorhombic'
according to '/home/saulius/struct/CIF-dictionaries/cif_core.dic'
dictionary named 'cif_core.dic' version 2.4.1 from 2010-06-29.

Automatic conversion script
Id: cif_fix_enum 1527 2010-12-29 10:47:43Z saulius 

The following automatic conversions were performed:

'_symmetry_cell_setting' value 'Orthorhombic' changed to
'orthorhombic' according to
/home/saulius/struct/CIF-dictionaries/cif_core.dic dictionary named
'cif_core.dic' version 2.4.1 from 2010-06-29.

Automatic conversion script
Id: cif_fix_values 1715 2011-07-08 13:25:40Z adriana 
;
_cod_database_code 2210541
_cod_database_fobs_code 2210541

loop_
_symmetry_equiv_pos_as_xyz
'x, y, z'
'-x+1/2, -y, z+1/2'
'-x, y+1/2, -z+1/2'
'x+1/2, -y+1/2, -z'

loop_
_atom_site_type_symbol
_atom_site_label
_atom_site_fract_x
_atom_site_fract_y
_atom_site_fract_z
_atom_site_U_iso_or_equiv
_atom_site_adp_type
_atom_site_calc_flag
_atom_site_refinement_flags
_atom_site_occupancy
C C1 -0.1367(6) 0.7339(2) 0.79610(9) 0.0349(6) Uani d . 1
C C2 -0.0511(7) 0.8402(3) 0.76493(10) 0.0469(7) Uani d . 1
H H2 0.0859 0.9004 0.7774 0.056 Uiso calc R 1
C C3 -0.1739(8) 0.8551(3) 0.71454(10) 0.0510(8) Uani d . 1
H H3 -0.1223 0.9264 0.6928 0.061 Uiso calc R 1
C C4 -0.3717(8) 0.7637(3) 0.69733(11) 0.0494(7) Uani d . 1
H H4 -0.4583 0.7720 0.6638 0.059 Uiso calc R 1
C C5 -0.4410(7) 0.6584(3) 0.73073(10) 0.0505(7) Uani d . 1
H H5 -0.5722 0.5953 0.7183 0.061 Uiso calc R 1
C C6 -0.0113(6) 0.7173(2) 0.85127(9) 0.0348(6) Uani d . 1
C C7 0.1699(6) 0.5271(2) 0.94281(9) 0.0324(5) Uani d . 1
C C8 0.2413(6) 0.4974(2) 1.00039(9) 0.0312(5) Uani d . 1
C C9 0.1157(6) 0.5573(2) 1.04466(9) 0.0324(5) Uani d . 1
C C10 0.1850(6) 0.5137(2) 1.09630(10) 0.0396(6) Uani d . 1
H H10 0.0969 0.5525 1.1260 0.048 Uiso calc R 1
C C11 0.3826(7) 0.4139(3) 1.10318(10) 0.0435(7) Uani d . 1
H H11 0.4290 0.3860 1.1377 0.052 Uiso calc R 1
C C12 0.5135(6) 0.3541(3) 1.06002(11) 0.0438(7) Uani d . 1
H H12 0.6465 0.2859 1.0652 0.053 Uiso calc R 1
C C13 0.4458(6) 0.3964(2) 1.00884(10) 0.0381(6) Uani d . 1
H H13 0.5371 0.3574 0.9796 0.046 Uiso calc R 1
N N1 -0.3295(6) 0.6424(2) 0.77979(8) 0.0440(6) Uani d . 1
N N2 -0.1551(5) 0.6327(2) 0.88283(7) 0.0394(5) Uani d . 1
H H2A -0.3074 0.5932 0.8710 0.047 Uiso calc R 1
N N3 -0.0590(5) 0.6086(2) 0.93463(8) 0.0390(5) Uani d . 1
H H3A -0.1446 0.6453 0.9615 0.047 Uiso calc R 1
O O1 0.2039(5) 0.78049(19) 0.86543(7) 0.0461(5) Uani d . 1
O O2 0.3055(5) 0.47847(18) 0.90543(7) 0.0449(5) Uani d . 1
O O3 -0.0736(5) 0.66020(18) 1.03827(7) 0.0485(5) Uani d . 1
H H3B -0.1280 0.6861 1.0678 0.073 Uiso calc R 1

loop_
_atom_site_aniso_label
_atom_site_aniso_U_11
_atom_site_aniso_U_22
_atom_site_aniso_U_33
_atom_site_aniso_U_12
_atom_site_aniso_U_13
_atom_site_aniso_U_23
C1 0.0391(14) 0.0417(12) 0.0240(10) 0.0042(12) 0.0008(11) -0.0003(10)
C2 0.0572(18) 0.0472(14) 0.0362(14) -0.0067(15) -0.0030(14) 0.0065(11)
C3 0.067(2) 0.0501(15) 0.0359(14) -0.0003(16) 0.0008(15) 0.0100(12)
C4 0.0580(19) 0.0631(17) 0.0272(13) 0.0075(16) -0.0078(13) 0.0022(12)
C5 0.0556(19) 0.0618(16) 0.0342(14) -0.0071(16) -0.0116(14) -0.0017(12)
C6 0.0369(15) 0.0390(12) 0.0285(12) 0.0033(12) 0.0002(11) -0.0054(10)
C7 0.0357(14) 0.0357(11) 0.0258(11) -0.0044(11) -0.0013(11) 0.0015(9)
C8 0.0324(14) 0.0350(11) 0.0264(12) -0.0029(9) -0.0003(10) -0.0014(9)
C9 0.0319(14) 0.0334(11) 0.0318(12) 0.0007(10) 0.0009(11) 0.0019(9)
C10 0.0448(16) 0.0466(13) 0.0275(12) 0.0025(13) 0.0024(13) 0.0004(10)
C11 0.0481(17) 0.0521(15) 0.0305(13) 0.0040(14) -0.0053(13) 0.0069(11)
C12 0.0421(16) 0.0445(13) 0.0448(15) 0.0083(13) -0.0058(13) 0.0048(11)
C13 0.0385(15) 0.0403(12) 0.0354(13) 0.0032(12) -0.0008(12) -0.0045(11)
N1 0.0493(14) 0.0509(12) 0.0316(11) -0.0071(12) -0.0074(11) 0.0014(9)
N2 0.0383(12) 0.0552(12) 0.0248(10) -0.0060(11) -0.0072(10) 0.0068(9)
N3 0.0407(13) 0.0550(12) 0.0214(9) 0.0064(11) -0.0025(9) 0.0020(9)
O1 0.0475(12) 0.0557(10) 0.0349(9) -0.0116(10) -0.0081(9) -0.0008(8)
O2 0.0510(12) 0.0560(10) 0.0276(9) 0.0061(10) 0.0041(9) -0.0068(8)
O3 0.0587(13) 0.0568(11) 0.0301(9) 0.0190(10) 0.0023(10) 0.0011(8)

loop_
_atom_type_symbol
_atom_type_description
_atom_type_scat_dispersion_real
_atom_type_scat_dispersion_imag
_atom_type_scat_source
C C 0.0033 0.0000 'International Tables Vol C Tables 4.2.6.8 and 6.1.1.4'
H H 0.0000 0.0000 'International Tables Vol C Tables 4.2.6.8 and 6.1.1.4'
N N 0.0061 0.0000 'International Tables Vol C Tables 4.2.6.8 and 6.1.1.4'
O O 0.0106 0.0000 'International Tables Vol C Tables 4.2.6.8 and 6.1.1.4'

loop_
_geom_angle_atom_site_label_1
_geom_angle_atom_site_label_2
_geom_angle_atom_site_label_3
_geom_angle
N1 C1 C2 123.4(2)
N1 C1 C6 117.1(2)
C2 C1 C6 119.4(2)
C1 C2 C3 118.5(3)
C1 C2 H2 120.7
C3 C2 H2 120.7
C4 C3 C2 119.0(3)
C4 C3 H3 120.5
C2 C3 H3 120.5
C3 C4 C5 118.8(3)
C3 C4 H4 120.6
C5 C4 H4 120.6
N1 C5 C4 123.6(3)
N1 C5 H5 118.2
C4 C5 H5 118.2
O1 C6 N2 124.1(2)
O1 C6 C1 121.1(2)
N2 C6 C1 114.8(2)
O2 C7 N3 121.8(2)
O2 C7 C8 122.3(2)
N3 C7 C8 115.8(2)
C9 C8 C13 118.5(2)
C9 C8 C7 125.6(2)
C13 C8 C7 115.8(2)
O3 C9 C8 120.4(2)
O3 C9 C10 119.5(2)
C8 C9 C10 120.1(2)
C11 C10 C9 119.9(2)
C11 C10 H10 120.0
C9 C10 H10 120.0
C10 C11 C12 121.1(2)
C10 C11 H11 119.4
C12 C11 H11 119.4
C11 C12 C13 119.3(2)
C11 C12 H12 120.4
C13 C12 H12 120.4
C12 C13 C8 121.0(2)
C12 C13 H13 119.5
C8 C13 H13 119.5
C5 N1 C1 116.7(2)
C6 N2 N3 120.1(2)
C6 N2 H2A 120.0
N3 N2 H2A 120.0
C7 N3 N2 119.7(2)
C7 N3 H3A 120.1
N2 N3 H3A 120.1
C9 O3 H3B 109.5

loop_
_geom_bond_atom_site_label_1
_geom_bond_atom_site_label_2
_geom_bond_distance
C1 N1 1.344(3)
C1 C2 1.380(4)
C1 C6 1.501(3)
C2 C3 1.386(4)
C2 H2 0.93
C3 C4 1.366(4)
C3 H3 0.93
C4 C5 1.386(4)
C4 H4 0.93
C5 N1 1.337(3)
C5 H5 0.93
C6 O1 1.231(3)
C6 N2 1.336(3)
C7 O2 1.225(3)
C7 N3 1.354(3)
C7 C8 1.503(3)
C8 C9 1.385(3)
C8 C13 1.403(3)
C9 O3 1.365(3)
C9 C10 1.397(3)
C10 C11 1.368(4)
C10 H10 0.93
C11 C12 1.373(4)
C11 H11 0.93
C12 C13 1.381(3)
C12 H12 0.93
C13 H13 0.93
N2 N3 1.387(3)
N2 H2A 0.86
N3 H3A 0.86
O3 H3B 0.82

loop_
_geom_hbond_atom_site_label_D
_geom_hbond_atom_site_label_H
_geom_hbond_atom_site_label_A
_geom_hbond_site_symmetry_A
_geom_hbond_distance_DH
_geom_hbond_distance_HA
_geom_hbond_distance_DA
_geom_hbond_angle_DHA
N2 H2A O2 1_455 0.86 2.29 2.988(3) 138
N3 H3A O3 . 0.86 1.95 2.636(3) 136
O3 H3B O1 4_467 0.82 1.87 2.678(3) 170

loop_
_geom_torsion_atom_site_label_1
_geom_torsion_atom_site_label_2
_geom_torsion_atom_site_label_3
_geom_torsion_atom_site_label_4
_geom_torsion
N1 C1 C2 C3 1.3(4)
C6 C1 C2 C3 -178.7(3)
C1 C2 C3 C4 -0.8(4)
C2 C3 C4 C5 -0.6(5)
C3 C4 C5 N1 1.6(5)
N1 C1 C6 O1 166.1(2)
C2 C1 C6 O1 -13.9(4)
N1 C1 C6 N2 -15.5(3)
C2 C1 C6 N2 164.5(2)
O2 C7 C8 C9 173.9(2)
N3 C7 C8 C9 -7.8(4)
O2 C7 C8 C13 -8.5(4)
N3 C7 C8 C13 169.8(2)
C13 C8 C9 O3 176.8(2)
C7 C8 C9 O3 -5.7(4)
C13 C8 C9 C10 -2.4(4)
C7 C8 C9 C10 175.1(2)
O3 C9 C10 C11 -177.6(2)
C8 C9 C10 C11 1.6(4)
C9 C10 C11 C12 -0.6(4)
C10 C11 C12 C13 0.5(4)
C11 C12 C13 C8 -1.3(4)
C9 C8 C13 C12 2.3(4)
C7 C8 C13 C12 -175.5(3)
C4 C5 N1 C1 -1.1(4)
C2 C1 N1 C5 -0.3(4)
C6 C1 N1 C5 179.7(3)
O1 C6 N2 N3 -1.9(4)
C1 C6 N2 N3 179.7(2)
O2 C7 N3 N2 3.7(3)
C8 C7 N3 N2 -174.7(2)
C6 N2 N3 C7 -77.6(3)

loop_
_cod_related_entry_id
_cod_related_entry_database
_cod_related_entry_code
1 ChemSpider 21127320
